data_2108565
loop_
_publ_author_name
'Elejalde, Nerith-Rocio'
'Butassi, Estefan\'ia'
'Zacchino, Susana'
'Mac\'ias, Mario A.'
'Portilla, Jaime'

_publ_section_title
;
 Intermolecular interaction energies and molecular conformations in
 <i>N</i>-substituted 4-aryl-2-methylimidazoles with promising <i>in
 vitro</i> antifungal activity
;
_journal_issue 6
_journal_name_full 'Acta Crystallographica Section B'
_journal_page_first
;
;
_journal_paper_doi 10.1107/S2052520619013271
_journal_volume 75
_journal_year 2019
_chemical_formula_moiety 'C18 H12 Cl4 N2 O'
_chemical_formula_sum 'C18 H12 Cl4 N2 O'
_chemical_formula_weight 414.10
_space_group_crystal_system triclinic
_space_group_IT_number 2
_space_group_name_Hall '-P 1'
_space_group_name_H-M_alt 'P -1'
_atom_sites_solution_hydrogens geom
_atom_sites_solution_primary iterative
_atom_sites_solution_secondary difmap
_audit_creation_method SHELXL-2016/6
_cell_angle_alpha 76.483(9)
_cell_angle_beta 83.305(9)
_cell_angle_gamma 78.976(9)
_cell_formula_units_Z 2
_cell_length_a 4.4932(5)
_cell_length_b 10.9707(11)
_cell_length_c 18.786(2)
_cell_measurement_reflns_used 5042
_cell_measurement_temperature 298(2)
_cell_measurement_theta_max 27.4870
_cell_measurement_theta_min 3.2190
_cell_volume 881.25(17)
_computing_cell_refinement
;
CrysAlisPro, Agilent Technologies,
Version 1.171.37.35 (release 13-08-2014 CrysAlis171 .NET)
(compiled Aug 13 2014,18:06:01)
;
_computing_data_collection
;
CrysAlisPro, Agilent Technologies,
Version 1.171.37.35 (release 13-08-2014 CrysAlis171 .NET)
(compiled Aug 13 2014,18:06:01)
;
_computing_data_reduction
;
CrysAlisPro, Agilent Technologies,
Version 1.171.37.35 (release 13-08-2014 CrysAlis171 .NET)
(compiled Aug 13 2014,18:06:01)
;
_computing_molecular_graphics 'Mercury (Macrae et al., 2008)'
_computing_publication_material 'SHELXL-2014 (Sheldrick, 2015b)'
_computing_structure_refinement 'SHELXL-2016/6 (Sheldrick, 2015a)'
_computing_structure_solution 'Superflip (Palatinus & Chapuis, 2007)'
_diffrn_ambient_temperature 298(2)
_diffrn_detector 'CCD plate'
_diffrn_detector_area_resol_mean 5.3072
_diffrn_detector_type Atlas
_diffrn_measured_fraction_theta_full 0.998
_diffrn_measured_fraction_theta_max 0.994
_diffrn_measurement_device 'four-circle diffractometer'
_diffrn_measurement_device_type
; 
'Agilent SuperNova Dual Source diffractometer with an Atlas detector'
;
_diffrn_measurement_method '\w scans'
_diffrn_radiation_type MoK\a
_diffrn_radiation_wavelength 0.71073
_diffrn_reflns_av_R_equivalents 0.0544
_diffrn_reflns_av_unetI/netI 0.0398
_diffrn_reflns_Laue_measured_fraction_full 0.998
_diffrn_reflns_Laue_measured_fraction_max 0.994
_diffrn_reflns_limit_h_max 5
_diffrn_reflns_limit_h_min -5
_diffrn_reflns_limit_k_max 14
_diffrn_reflns_limit_k_min -13
_diffrn_reflns_limit_l_max 24
_diffrn_reflns_limit_l_min -24
_diffrn_reflns_number 18954
_diffrn_reflns_point_group_measured_fraction_full 0.998
_diffrn_reflns_point_group_measured_fraction_max 0.994
_diffrn_reflns_theta_full 25.242
_diffrn_reflns_theta_max 27.128
_diffrn_reflns_theta_min 3.262
_diffrn_source 'SuperNova (Mo) X-ray Source'
_exptl_absorpt_coefficient_mu 0.680
_exptl_absorpt_correction_T_max 1.00000
_exptl_absorpt_correction_T_min 0.67538
_exptl_absorpt_correction_type multi-scan
_exptl_absorpt_process_details
;
(CrysAlis PRO; Agilent, 2014)
;
_exptl_crystal_colour colorless
_exptl_crystal_density_diffrn 1.561
_exptl_crystal_description parallelepiped
_exptl_crystal_F_000 420
_exptl_crystal_size_max 0.310
_exptl_crystal_size_mid 0.250
_exptl_crystal_size_min 0.190
_refine_diff_density_max 0.611
_refine_diff_density_min -0.654
_refine_diff_density_rms 0.058
_refine_ls_extinction_method none
_refine_ls_goodness_of_fit_ref 1.037
_refine_ls_hydrogen_treatment constr
_refine_ls_matrix_type full
_refine_ls_number_parameters 227
_refine_ls_number_reflns 3884
_refine_ls_number_restraints 6
_refine_ls_restrained_S_all 1.340
_refine_ls_R_factor_all 0.0728
_refine_ls_R_factor_gt 0.0518
_refine_ls_shift/su_max 0.000
_refine_ls_shift/su_mean 0.000
_refine_ls_structure_factor_coef Fsqd
_refine_ls_weighting_details 'w=1/[\s^2^(Fo^2^)+(0.0530P)^2^+0.7031P] where P=(Fo^2^+2Fc^2^)/3'
_refine_ls_weighting_scheme calc
_refine_ls_wR_factor_gt 0.1256
_refine_ls_wR_factor_ref 0.1416
_reflns_Friedel_coverage 0.000
_reflns_number_gt 2874
_reflns_number_total 3884
_reflns_threshold_expression 'I > 2\s(I)'
_cod_data_source_file xk5059sup1.cif
_cod_data_source_block 4f
_cod_database_code 2108565
_publcif_datablock.id {a9e14cba-9b22-4038-81a8-4cb9d9fa73db}

_shelx_space_group_comment
;
The symmetry employed for this shelxl refinement is uniquely defined
by the following loop, which should always be used as a source of
symmetry information in preference to the above space-group names.
They are only intended as comments.
;
_shelx_estimated_absorpt_t_min 0.817
_shelx_estimated_absorpt_t_max 0.882
_publcif_info_exptl_table_max_cols 4
_publcif_info_exptl_table_use_headnotes n

loop_
_space_group_symop_operation_xyz
'x, y, z'
'-x, -y, -z'

loop_
_atom_site_label
_atom_site_type_symbol
_atom_site_fract_x
_atom_site_fract_y
_atom_site_fract_z
_atom_site_U_iso_or_equiv
_atom_site_adp_type
_atom_site_occupancy
_atom_site_site_symmetry_order
_atom_site_calc_flag
_atom_site_refinement_flags_posn
_atom_site_refinement_flags_adp
Cl1 Cl -0.60587(19) -0.31348(7) 0.37758(5) 0.0602(2) Uani 1 1 d . .
Cl2 Cl -0.0645(2) 0.04939(8) 0.20013(4) 0.0624(3) Uani 1 1 d . .
Cl3 Cl 0.6175(3) 0.39234(9) 0.10711(6) 0.1046(4) Uani 1 1 d . U
Cl4 Cl 0.8534(3) 0.85871(10) -0.01204(6) 0.0968(4) Uani 1 1 d . .
O1 O -0.0285(5) 0.5488(2) 0.25152(13) 0.0606(6) Uani 1 1 d . .
N1 N -0.0739(5) 0.2074(2) 0.40291(12) 0.0402(5) Uani 1 1 d . .
N2 N 0.2349(5) 0.30652(19) 0.31861(12) 0.0394(5) Uani 1 1 d . .
C1 C -0.4340(6) -0.1802(2) 0.36694(15) 0.0411(6) Uani 1 1 d . .
C2 C -0.3214(6) -0.1250(2) 0.29794(15) 0.0438(6) Uani 1 1 d . .
H2 H -0.335948 -0.158534 0.257580 0.053 Uiso 1 1 calc R U
C3 C -0.1857(6) -0.0184(2) 0.28983(14) 0.0389(6) Uani 1 1 d . .
C4 C -0.1553(6) 0.0341(2) 0.34828(14) 0.0355(5) Uani 1 1 d . .
C5 C -0.2713(6) -0.0272(2) 0.41691(15) 0.0412(6) Uani 1 1 d . .
H5 H -0.252718 0.004215 0.457788 0.049 Uiso 1 1 calc R U
C6 C -0.4115(6) -0.1317(2) 0.42686(15) 0.0431(6) Uani 1 1 d . .
H6 H -0.489484 -0.168677 0.473242 0.052 Uiso 1 1 calc R U
C7 C -0.0192(5) 0.1477(2) 0.34416(14) 0.0353(5) Uani 1 1 d . .
C8 C 0.1700(6) 0.2090(2) 0.29173(14) 0.0391(6) Uani 1 1 d . .
H8 H 0.241126 0.188879 0.246665 0.047 Uiso 1 1 calc R U
C9 C 0.0811(6) 0.3020(2) 0.38563(14) 0.0394(6) Uani 1 1 d . .
C10 C 0.0886(8) 0.3946(3) 0.43159(17) 0.0555(8) Uani 1 1 d . .
H10A H 0.295184 0.393243 0.440660 0.083 Uiso 1 1 calc R U
H10B H -0.027677 0.371882 0.477451 0.083 Uiso 1 1 calc R U
H10C H 0.003074 0.478379 0.406345 0.083 Uiso 1 1 calc R U
C11 C 0.4203(6) 0.3991(2) 0.27935(16) 0.0443(6) Uani 1 1 d . .
H11A H 0.576160 0.359217 0.247797 0.053 Uiso 1 1 calc R U
H11B H 0.521005 0.426278 0.314429 0.053 Uiso 1 1 calc R U
C12 C 0.2364(6) 0.5147(2) 0.23312(15) 0.0404(6) Uani 1 1 d . .
C13 C 0.3906(6) 0.5950(2) 0.16928(14) 0.0390(6) Uani 1 1 d . .
C14 C 0.5715(8) 0.5514(3) 0.11298(16) 0.0530(7) Uani 1 1 d . .
C15 C 0.7129(8) 0.6315(3) 0.05688(17) 0.0612(9) Uani 1 1 d . .
H15 H 0.833692 0.599943 0.019326 0.073 Uiso 1 1 calc R U
C16 C 0.6719(8) 0.7583(3) 0.05762(17) 0.0579(8) Uani 1 1 d . .
C17 C 0.4909(8) 0.8066(3) 0.11200(17) 0.0577(8) Uani 1 1 d . .
H17 H 0.463236 0.892815 0.111880 0.069 Uiso 1 1 calc R U
C18 C 0.3510(7) 0.7246(3) 0.16680(16) 0.0494(7) Uani 1 1 d . .
H18 H 0.225585 0.757111 0.203402 0.059 Uiso 1 1 calc R U

loop_
_atom_site_aniso_label
_atom_site_aniso_U_11
_atom_site_aniso_U_22
_atom_site_aniso_U_33
_atom_site_aniso_U_23
_atom_site_aniso_U_13
_atom_site_aniso_U_12
Cl1 0.0691(5) 0.0433(4) 0.0743(6) -0.0176(4) 0.0098(4) -0.0281(4)
Cl2 0.0947(6) 0.0572(5) 0.0370(4) -0.0092(3) 0.0131(4) -0.0296(4)
Cl3 0.1795(11) 0.0503(5) 0.0836(7) -0.0296(5) 0.0292(7) -0.0235(6)
Cl4 0.1166(9) 0.0757(7) 0.0745(7) 0.0207(5) 0.0280(6) -0.0256(6)
O1 0.0402(12) 0.0544(13) 0.0751(15) 0.0083(11) -0.0010(10) -0.0077(9)
N1 0.0476(13) 0.0358(11) 0.0377(12) -0.0049(9) 0.0013(10) -0.0151(10)
N2 0.0378(12) 0.0331(11) 0.0443(12) 0.0005(9) 0.0010(9) -0.0123(9)
C1 0.0401(14) 0.0307(12) 0.0527(16) -0.0084(11) -0.0004(12) -0.0088(11)
C2 0.0490(16) 0.0382(14) 0.0456(15) -0.0135(12) 0.0013(12) -0.0079(12)
C3 0.0425(14) 0.0332(13) 0.0374(13) -0.0047(10) 0.0036(11) -0.0053(11)
C4 0.0357(13) 0.0292(12) 0.0384(13) -0.0034(10) -0.0004(10) -0.0040(10)
C5 0.0491(15) 0.0359(13) 0.0392(14) -0.0067(11) 0.0029(11) -0.0139(11)
C6 0.0495(16) 0.0354(13) 0.0419(15) -0.0022(11) 0.0049(12) -0.0133(12)
C7 0.0348(13) 0.0324(12) 0.0373(13) -0.0035(10) -0.0013(10) -0.0076(10)
C8 0.0400(14) 0.0335(13) 0.0407(14) -0.0048(11) 0.0030(11) -0.0064(11)
C9 0.0423(14) 0.0336(13) 0.0404(14) 0.0003(11) -0.0041(11) -0.0114(11)
C10 0.076(2) 0.0478(16) 0.0491(17) -0.0090(13) -0.0038(15) -0.0281(15)
C11 0.0366(14) 0.0380(14) 0.0535(16) 0.0027(12) 0.0018(12) -0.0135(11)
C12 0.0369(14) 0.0374(13) 0.0476(15) -0.0051(11) -0.0050(11) -0.0118(11)
C13 0.0430(14) 0.0368(13) 0.0362(13) -0.0019(11) -0.0050(11) -0.0102(11)
C14 0.073(2) 0.0376(14) 0.0471(16) -0.0089(12) 0.0011(14) -0.0109(14)
C15 0.074(2) 0.0563(19) 0.0449(17) -0.0064(14) 0.0107(15) -0.0052(16)
C16 0.067(2) 0.0513(17) 0.0453(17) 0.0083(13) 0.0015(15) -0.0133(15)
C17 0.078(2) 0.0339(14) 0.0532(18) 0.0019(13) 0.0031(16) -0.0094(14)
C18 0.0582(18) 0.0393(15) 0.0455(16) -0.0032(12) -0.0001(13) -0.0052(13)

loop_
_atom_type_symbol
_atom_type_description
_atom_type_scat_dispersion_real
_atom_type_scat_dispersion_imag
_atom_type_scat_source
C C 0.0033 0.0016 'International Tables Vol C Tables 4.2.6.8 and 6.1.1.4'
H H 0.0000 0.0000 'International Tables Vol C Tables 4.2.6.8 and 6.1.1.4'
Cl Cl 0.1484 0.1585 'International Tables Vol C Tables 4.2.6.8 and 6.1.1.4'
N N 0.0061 0.0033 'International Tables Vol C Tables 4.2.6.8 and 6.1.1.4'
O O 0.0106 0.0060 'International Tables Vol C Tables 4.2.6.8 and 6.1.1.4'

loop_
_geom_angle_atom_site_label_1
_geom_angle_atom_site_label_2
_geom_angle_atom_site_label_3
_geom_angle
C9 N1 C7 106.1(2)
C9 N2 C8 107.1(2)
C9 N2 C11 127.8(2)
C8 N2 C11 125.0(2)
C6 C1 C2 120.9(2)
C6 C1 Cl1 120.0(2)
C2 C1 Cl1 119.1(2)
C1 C2 C3 118.7(2)
C1 C2 H2 120.6
C3 C2 H2 120.6
C4 C3 C2 122.8(2)
C4 C3 Cl2 121.5(2)
C2 C3 Cl2 115.7(2)
C3 C4 C5 115.6(2)
C3 C4 C7 126.1(2)
C5 C4 C7 118.2(2)
C6 C5 C4 123.2(2)
C6 C5 H5 118.4
C4 C5 H5 118.4
C1 C6 C5 118.7(2)
C1 C6 H6 120.6
C5 C6 H6 120.6
C8 C7 N1 109.1(2)
C8 C7 C4 131.8(2)
N1 C7 C4 119.0(2)
C7 C8 N2 106.5(2)
C7 C8 H8 126.8
N2 C8 H8 126.8
N1 C9 N2 111.3(2)
N1 C9 C10 125.6(2)
N2 C9 C10 123.1(2)
C9 C10 H10A 109.5
C9 C10 H10B 109.5
H10A C10 H10B 109.5
C9 C10 H10C 109.5
H10A C10 H10C 109.5
H10B C10 H10C 109.5
N2 C11 C12 112.6(2)
N2 C11 H11A 109.1
C12 C11 H11A 109.1
N2 C11 H11B 109.1
C12 C11 H11B 109.1
H11A C11 H11B 107.8
O1 C12 C13 119.7(2)
O1 C12 C11 120.2(2)
C13 C12 C11 119.8(2)
C14 C13 C18 116.9(3)
C14 C13 C12 125.7(2)
C18 C13 C12 117.4(2)
C13 C14 C15 122.1(3)
C13 C14 Cl3 121.0(2)
C15 C14 Cl3 116.8(2)
C16 C15 C14 118.8(3)
C16 C15 H15 120.6
C14 C15 H15 120.6
C17 C16 C15 121.3(3)
C17 C16 Cl4 119.8(2)
C15 C16 Cl4 118.9(3)
C16 C17 C18 118.6(3)
C16 C17 H17 120.7
C18 C17 H17 120.7
C17 C18 C13 122.3(3)
C17 C18 H18 118.9
C13 C18 H18 118.9

loop_
_geom_bond_atom_site_label_1
_geom_bond_atom_site_label_2
_geom_bond_distance
Cl1 C1 1.741(3)
Cl2 C3 1.745(3)
Cl3 C14 1.745(3)
Cl4 C16 1.735(3)
O1 C12 1.213(3)
N1 C9 1.316(3)
N1 C7 1.386(3)
N2 C9 1.359(3)
N2 C8 1.375(3)
N2 C11 1.449(3)
C1 C6 1.374(4)
C1 C2 1.379(4)
C2 C3 1.390(4)
C2 H2 0.9300
C3 C4 1.384(4)
C4 C5 1.399(4)
C4 C7 1.472(3)
C5 C6 1.376(4)
C5 H5 0.9300
C6 H6 0.9300
C7 C8 1.364(3)
C8 H8 0.9300
C9 C10 1.486(4)
C10 H10A 0.9600
C10 H10B 0.9600
C10 H10C 0.9600
C11 C12 1.515(4)
C11 H11A 0.9700
C11 H11B 0.9700
C12 C13 1.497(4)
C13 C14 1.377(4)
C13 C18 1.389(4)
C14 C15 1.382(4)
C15 C16 1.371(5)
C15 H15 0.9300
C16 C17 1.371(4)
C17 C18 1.377(4)
C17 H17 0.9300
C18 H18 0.9300

loop_
_geom_hbond_atom_site_label_D
_geom_hbond_atom_site_label_H
_geom_hbond_atom_site_label_A
_geom_hbond_distance_DH
_geom_hbond_distance_HA
_geom_hbond_distance_DA
_geom_hbond_angle_DHA
C5 H5 N1 0.93 2.47 2.825(3) 103.0
C8 H8 Cl2 0.93 2.59 3.110(3) 116.0
C11 H11A Cl3 0.97 2.57 3.268(3) 128.8

loop_
_geom_torsion_atom_site_label_1
_geom_torsion_atom_site_label_2
_geom_torsion_atom_site_label_3
_geom_torsion_atom_site_label_4
_geom_torsion
C6 C1 C2 C3 -0.4(4)
Cl1 C1 C2 C3 179.7(2)
C1 C2 C3 C4 0.8(4)
C1 C2 C3 Cl2 -177.3(2)
C2 C3 C4 C5 -0.1(4)
Cl2 C3 C4 C5 177.9(2)
C2 C3 C4 C7 -179.0(2)
Cl2 C3 C4 C7 -1.0(4)
C3 C4 C5 C6 -1.0(4)
C7 C4 C5 C6 178.0(2)
C2 C1 C6 C5 -0.6(4)
Cl1 C1 C6 C5 179.2(2)
C4 C5 C6 C1 1.4(4)
C9 N1 C7 C8 -0.3(3)
C9 N1 C7 C4 178.0(2)
C3 C4 C7 C8 -18.7(4)
C5 C4 C7 C8 162.5(3)
C3 C4 C7 N1 163.6(2)
C5 C4 C7 N1 -15.3(3)
N1 C7 C8 N2 0.6(3)
C4 C7 C8 N2 -177.3(2)
C9 N2 C8 C7 -0.7(3)
C11 N2 C8 C7 -177.6(2)
C7 N1 C9 N2 -0.2(3)
C7 N1 C9 C10 179.0(3)
C8 N2 C9 N1 0.5(3)
C11 N2 C9 N1 177.4(2)
C8 N2 C9 C10 -178.6(3)
C11 N2 C9 C10 -1.8(4)
C9 N2 C11 C12 -87.3(3)
C8 N2 C11 C12 89.0(3)
N2 C11 C12 O1 29.3(4)
N2 C11 C12 C13 -157.4(2)
O1 C12 C13 C14 -133.7(3)
C11 C12 C13 C14 52.9(4)
O1 C12 C13 C18 47.0(4)
C11 C12 C13 C18 -126.4(3)
C18 C13 C14 C15 1.1(5)
C12 C13 C14 C15 -178.2(3)
C18 C13 C14 Cl3 -175.8(2)
C12 C13 C14 Cl3 4.9(4)
C13 C14 C15 C16 0.2(5)
Cl3 C14 C15 C16 177.2(3)
C14 C15 C16 C17 -1.0(5)
C14 C15 C16 Cl4 179.1(3)
C15 C16 C17 C18 0.4(5)
Cl4 C16 C17 C18 -179.7(3)
C16 C17 C18 C13 0.9(5)
C14 C13 C18 C17 -1.7(5)
C12 C13 C18 C17 177.7(3)

loop_
_publcif_info_datablock.id
_publcif_info_datablock.publ_exptl
_publcif_info_datablock.publ_geom
_publcif_info_datablock.structure
{b3aaccac-bdf8-42e9-855f-7e4769bc2da0} y y y
{26006f6f-f146-4866-b231-5810bd3d3ded} y y y
{a9e14cba-9b22-4038-81a8-4cb9d9fa73db} y y y

loop_
_publcif_info_exptl_table_extra_item
sin_theta_over_lambda_max

loop_
_publcif_info_tables.block_id
_publcif_info_tables.reference_item
{b3aaccac-bdf8-42e9-855f-7e4769bc2da0} '_publcif_info_datablock.publ_exptl'
{b3aaccac-bdf8-42e9-855f-7e4769bc2da0} '_geom_extra_table_headA'

loop_
_publcif_info_cif.paper_type
CB

_cod_database_fobs_code 2108565
